data_7714037
loop_
_publ_author_name
'Cherkasova, Anna V.'
'Cherkasov, Anton Vladimirovich'
'Martyanov, Konstantin A.'
'Bogomyakov, Artem'
'Khrustalev, Victor N.'
'Kissel, Alexander'
'Kozhanov, Konstantin'
'Kuropatov, Viacheslav'
'Cherkasov, Vladimir Kuz'mich'

_publ_section_title
;
 A self-assembling of a metal-organic cage-like structure bearing cofacial
 redox-active bis-(o-semiquinone) copper(II) units
;
_journal_name_full 'Dalton Transactions'
_journal_paper_doi 10.1039/D3DT02855K
_journal_year 2023
_chemical_formula_moiety 'C83.60 H122.40 Cu2 O18.60'
_chemical_formula_sum 'C83.6 H122.4 Cu2 O18.6'
_chemical_formula_weight 1552.09
_space_group_crystal_system triclinic
_space_group_IT_number 2
_space_group_name_Hall '-P 1'
_space_group_name_H-M_alt 'P -1'
_atom_sites_solution_hydrogens mixed
_atom_sites_solution_primary dual
_atom_sites_solution_secondary difmap
_audit_creation_method SHELXL-2018/3
_audit_update_record
;
2023-05-02 deposited with the CCDC.	2023-09-04 downloaded from the CCDC.
;
_cell_angle_alpha 62.027(2)
_cell_angle_beta 63.270(2)
_cell_angle_gamma 89.914(2)
_cell_formula_units_Z 1
_cell_length_a 13.7617(10)
_cell_length_b 13.8309(10)
_cell_length_c 14.3002(10)
_cell_measurement_reflns_used 9167
_cell_measurement_temperature 100(2)
_cell_measurement_theta_max 28.74
_cell_measurement_theta_min 2.74
_cell_volume 2069.9(3)
_computing_cell_refinement 'Saint 8.37a'
_computing_data_collection APEX3
_computing_data_reduction 'Saint 8.37a'
_computing_structure_refinement 'SHELXL 2018/3'
_computing_structure_solution 'SHELXT 2018/2'
_diffrn_ambient_temperature 100(2)
_diffrn_measured_fraction_theta_full 0.998
_diffrn_measured_fraction_theta_max 0.994
_diffrn_measurement_device_type 'Bruker D8 Quest (CMOS)'
_diffrn_measurement_method '\w scans'
_diffrn_radiation_type MoK\a
_diffrn_radiation_wavelength 0.71073
_diffrn_reflns_av_R_equivalents 0.0581
_diffrn_reflns_av_unetI/netI 0.0437
_diffrn_reflns_Laue_measured_fraction_full 0.998
_diffrn_reflns_Laue_measured_fraction_max 0.994
_diffrn_reflns_limit_h_max 17
_diffrn_reflns_limit_h_min -17
_diffrn_reflns_limit_k_max 17
_diffrn_reflns_limit_k_min -17
_diffrn_reflns_limit_l_max 18
_diffrn_reflns_limit_l_min -18
_diffrn_reflns_number 73932
_diffrn_reflns_point_group_measured_fraction_full 0.998
_diffrn_reflns_point_group_measured_fraction_max 0.994
_diffrn_reflns_theta_full 25.242
_diffrn_reflns_theta_max 27.343
_diffrn_reflns_theta_min 2.743
_diffrn_source 'microfocus source'
_exptl_absorpt_coefficient_mu 0.580
_exptl_absorpt_correction_T_max 0.888
_exptl_absorpt_correction_T_min 0.696
_exptl_absorpt_correction_type multi-scan
_exptl_absorpt_process_details SADABS
_exptl_crystal_colour black
_exptl_crystal_density_diffrn 1.245
_exptl_crystal_description prism
_exptl_crystal_F_000 831
_exptl_crystal_size_max 0.350
_exptl_crystal_size_mid 0.290
_exptl_crystal_size_min 0.140
_refine_diff_density_max 1.615
_refine_diff_density_min -1.356
_refine_diff_density_rms 0.080
_refine_ls_extinction_method none
_refine_ls_goodness_of_fit_ref 1.070
_refine_ls_hydrogen_treatment mixed
_refine_ls_matrix_type full
_refine_ls_number_parameters 619
_refine_ls_number_reflns 9290
_refine_ls_number_restraints 652
_refine_ls_restrained_S_all 1.061
_refine_ls_R_factor_all 0.1019
_refine_ls_R_factor_gt 0.0712
_refine_ls_shift/su_max 0.000
_refine_ls_shift/su_mean 0.000
_refine_ls_structure_factor_coef Fsqd
_refine_ls_weighting_details 'w=1/[\s^2^(Fo^2^)+(0.0478P)^2^+5.6321P] where P=(Fo^2^+2Fc^2^)/3'
_refine_ls_weighting_scheme calc
_refine_ls_wR_factor_gt 0.1529
_refine_ls_wR_factor_ref 0.1690
_reflns_Friedel_coverage 0.000
_reflns_number_gt 6932
_reflns_number_total 9290
_reflns_threshold_expression 'I > 2\s(I)'
_cod_data_source_file d3dt02855k2.cif
_cod_data_source_block cusqoph2thf
_cod_original_formula_sum 'C83.60 H122.40 Cu2 O18.60'
_cod_database_code 7714037
_shelx_shelxl_version_number 2018/3
_shelx_space_group_comment
;
The symmetry employed for this shelxl refinement is uniquely defined
by the following loop, which should always be used as a source of
symmetry information in preference to the above space-group names.
They are only intended as comments.
;
_shelx_estimated_absorpt_t_min 0.823
_shelx_estimated_absorpt_t_max 0.923

loop_
_space_group_symop_operation_xyz
'x, y, z'
'-x, -y, -z'

loop_
_atom_site_label
_atom_site_type_symbol
_atom_site_fract_x
_atom_site_fract_y
_atom_site_fract_z
_atom_site_U_iso_or_equiv
_atom_site_adp_type
_atom_site_occupancy
_atom_site_site_symmetry_order
_atom_site_calc_flag
_atom_site_refinement_flags_posn
_atom_site_refinement_flags_adp
_atom_site_refinement_flags_occupancy
_atom_site_disorder_assembly
_atom_site_disorder_group
Cu1 Cu 0.24792(4) 0.34794(4) 0.94547(4) 0.03427(15) Uani 1 1 d . . . . .
O1 O 0.3355(2) 0.5051(2) 0.8473(2) 0.0317(6) Uani 1 1 d . . . . .
O2 O 0.2648(2) 0.37879(18) 0.7923(2) 0.0268(5) Uani 1 1 d . . . . .
O3 O 0.4402(2) 0.83013(19) 0.4542(2) 0.0280(5) Uani 1 1 d . . . . .
O4 O 0.0924(2) 0.9179(2) 0.4769(2) 0.0300(5) Uani 1 1 d . . . . .
O5 O -0.2015(2) 0.6713(2) 0.8957(2) 0.0375(6) Uani 1 1 d . . . . .
O6 O -0.1282(2) 0.7901(2) 0.9576(2) 0.0320(6) Uani 1 1 d . . . . .
C1 C 0.3447(3) 0.5583(3) 0.7408(3) 0.0235(7) Uani 1 1 d . . . . .
C2 C 0.3040(3) 0.4857(3) 0.7096(3) 0.0227(6) Uani 1 1 d . . . . .
C3 C 0.3075(3) 0.5319(3) 0.5956(3) 0.0274(7) Uani 1 1 d . . . . .
C4 C 0.3511(3) 0.6464(3) 0.5180(3) 0.0292(7) Uani 1 1 d . . . . .
H4A H 0.355556 0.680948 0.440543 0.035 Uiso 1 1 calc R U . . .
C5 C 0.3903(3) 0.7166(3) 0.5485(3) 0.0240(7) Uani 1 1 d . . . . .
C6 C 0.3891(3) 0.6792(3) 0.6569(3) 0.0234(7) Uani 1 1 d . . . . .
C7 C 0.2687(4) 0.4549(3) 0.5622(4) 0.0417(9) Uani 1 1 d . . . . .
C8 C 0.2760(6) 0.5259(4) 0.4370(5) 0.0782(19) Uani 1 1 d . . . . .
H8A H 0.353609 0.572419 0.373718 0.117 Uiso 1 1 calc R U . . .
H8B H 0.225237 0.575455 0.441723 0.117 Uiso 1 1 calc R U . . .
H8C H 0.253692 0.475191 0.415916 0.117 Uiso 1 1 calc R U . . .
C9 C 0.3440(4) 0.3753(4) 0.5542(4) 0.0497(11) Uani 1 1 d . . . . .
H9A H 0.339398 0.328563 0.633672 0.075 Uiso 1 1 calc R U . . .
H9B H 0.422127 0.419924 0.490651 0.075 Uiso 1 1 calc R U . . .
H9C H 0.318913 0.326118 0.533063 0.075 Uiso 1 1 calc R U . . .
C10 C 0.1454(4) 0.3858(4) 0.6604(5) 0.0482(11) Uani 1 1 d . . . . .
H10A H 0.139605 0.338386 0.740452 0.072 Uiso 1 1 calc R U . . .
H10B H 0.120822 0.337203 0.638345 0.072 Uiso 1 1 calc R U . . .
H10C H 0.097367 0.437640 0.664889 0.072 Uiso 1 1 calc R U . . .
C11 C 0.4306(3) 0.7593(3) 0.6864(3) 0.0277(7) Uani 1 1 d D U . . .
C12 C 0.5569(3) 0.8206(4) 0.5909(4) 0.0338(13) Uani 0.724(6) 1 d D U P A 1
H12A H 0.567145 0.864177 0.508319 0.051 Uiso 0.724(6) 1 calc R U P A 1
H12B H 0.600716 0.764357 0.594880 0.051 Uiso 0.724(6) 1 calc R U P A 1
H12C H 0.582928 0.872196 0.608945 0.051 Uiso 0.724(6) 1 calc R U P A 1
C13 C 0.4195(5) 0.7036(4) 0.8137(4) 0.0431(15) Uani 0.724(6) 1 d D U P A 1
H13A H 0.340141 0.664984 0.877738 0.065 Uiso 0.724(6) 1 calc R U P A 1
H13B H 0.446943 0.762099 0.822953 0.065 Uiso 0.724(6) 1 calc R U P A 1
H13C H 0.464427 0.648298 0.821485 0.065 Uiso 0.724(6) 1 calc R U P A 1
C14 C 0.3650(4) 0.8508(4) 0.6772(5) 0.0358(13) Uani 0.724(6) 1 d D U P A 1
H14A H 0.284202 0.814048 0.735703 0.054 Uiso 0.724(6) 1 calc R U P A 1
H14B H 0.377859 0.895329 0.593545 0.054 Uiso 0.724(6) 1 calc R U P A 1
H14C H 0.391237 0.901016 0.696520 0.054 Uiso 0.724(6) 1 calc R U P A 1
C12* C 0.3340(8) 0.7277(10) 0.8140(7) 0.038(4) Uani 0.276(6) 1 d D U P A 2
H12D H 0.267297 0.746784 0.808824 0.057 Uiso 0.276(6) 1 calc R U P A 2
H12E H 0.357289 0.770187 0.842696 0.057 Uiso 0.276(6) 1 calc R U P A 2
H12F H 0.315926 0.646117 0.871835 0.057 Uiso 0.276(6) 1 calc R U P A 2
C13* C 0.4569(12) 0.8854(6) 0.5949(10) 0.051(4) Uani 0.276(6) 1 d D U P A 2
H13D H 0.390099 0.902214 0.588839 0.076 Uiso 0.276(6) 1 calc R U P A 2
H13E H 0.519509 0.905286 0.514102 0.076 Uiso 0.276(6) 1 calc R U P A 2
H13F H 0.478138 0.929730 0.623043 0.076 Uiso 0.276(6) 1 calc R U P A 2
C14* C 0.5338(7) 0.7278(11) 0.6946(11) 0.039(3) Uani 0.276(6) 1 d D . P A 2
H14D H 0.514335 0.646293 0.753673 0.059 Uiso 0.276(6) 1 calc R U P A 2
H14E H 0.558858 0.770692 0.721875 0.059 Uiso 0.276(6) 1 calc R U P A 2
H14F H 0.594730 0.746205 0.613567 0.059 Uiso 0.276(6) 1 calc R U P A 2
C15 C 0.3791(3) 0.8885(3) 0.4021(3) 0.0230(7) Uani 1 1 d . . . . .
C16 C 0.4397(3) 0.9739(3) 0.2783(3) 0.0286(7) Uani 1 1 d . . . . .
H16A H 0.519042 0.987128 0.231235 0.034 Uiso 1 1 calc R U . . .
C17 C 0.3823(3) 1.0390(3) 0.2250(3) 0.0306(8) Uani 1 1 d . . . . .
H17A H 0.423202 1.097236 0.140517 0.037 Uiso 1 1 calc R U . . .
C18 C 0.2670(3) 1.0215(3) 0.2916(3) 0.0285(7) Uani 1 1 d . . . . .
H18A H 0.228752 1.067319 0.253932 0.034 Uiso 1 1 calc R U . . .
C19 C 0.2083(3) 0.9353(3) 0.4147(3) 0.0248(7) Uani 1 1 d . . . . .
C20 C 0.2629(3) 0.8680(3) 0.4713(3) 0.0235(7) Uani 1 1 d . . . . .
H20A H 0.221787 0.809040 0.555485 0.028 Uiso 1 1 calc R U . . .
C21 C -0.1124(3) 0.7538(3) 0.8081(3) 0.0272(7) Uani 1 1 d . . . . .
C22 C -0.0708(3) 0.8212(3) 0.8435(3) 0.0253(7) Uani 1 1 d . . . . .
C23 C 0.0276(3) 0.9153(3) 0.7548(3) 0.0248(7) Uani 1 1 d . . . . .
C24 C 0.0773(3) 0.9385(3) 0.6372(3) 0.0262(7) Uani 1 1 d . . . . .
H24A H 0.142146 1.001134 0.575360 0.031 Uiso 1 1 calc R U . . .
C25 C 0.0369(3) 0.8737(3) 0.6023(3) 0.0266(7) Uani 1 1 d . . . . .
C26 C -0.0546(3) 0.7795(3) 0.6828(3) 0.0257(7) Uani 1 1 d . . . . .
C27 C 0.0694(3) 0.9848(3) 0.7932(3) 0.0304(8) Uani 1 1 d . . . . .
C28 C 0.1798(3) 1.0764(3) 0.6848(3) 0.0403(9) Uani 1 1 d . . . . .
H28A H 0.166943 1.128305 0.618372 0.060 Uiso 1 1 calc R U . . .
H28B H 0.237765 1.040341 0.654890 0.060 Uiso 1 1 calc R U . . .
H28C H 0.205183 1.119153 0.712019 0.060 Uiso 1 1 calc R U . . .
C29 C -0.0196(4) 1.0437(3) 0.8371(4) 0.0397(9) Uani 1 1 d . . . . .
H29A H -0.032505 1.094165 0.770177 0.060 Uiso 1 1 calc R U . . .
H29B H 0.006969 1.088294 0.861853 0.060 Uiso 1 1 calc R U . . .
H29C H -0.090341 0.986452 0.907453 0.060 Uiso 1 1 calc R U . . .
C30 C 0.0924(4) 0.9075(3) 0.8965(3) 0.0386(9) Uani 1 1 d . . . . .
H30A H 0.148482 0.869167 0.868240 0.058 Uiso 1 1 calc R U . . .
H30B H 0.022175 0.850743 0.968660 0.058 Uiso 1 1 calc R U . . .
H30C H 0.121180 0.953470 0.918560 0.058 Uiso 1 1 calc R U . . .
C31 C -0.0994(3) 0.7034(3) 0.6514(3) 0.0325(8) Uani 1 1 d . . . . .
C32 C -0.0262(4) 0.7337(4) 0.5181(4) 0.0507(11) Uani 1 1 d . . . . .
H32A H -0.025236 0.810570 0.462330 0.076 Uiso 1 1 calc R U . . .
H32B H -0.057533 0.679472 0.506387 0.076 Uiso 1 1 calc R U . . .
H32C H 0.050926 0.730575 0.500205 0.076 Uiso 1 1 calc R U . . .
C33 C -0.2177(3) 0.7153(4) 0.6740(4) 0.0413(9) Uani 1 1 d . . . . .
H33A H -0.213111 0.794711 0.621097 0.062 Uiso 1 1 calc R U . . .
H33B H -0.267502 0.691359 0.760350 0.062 Uiso 1 1 calc R U . . .
H33C H -0.248007 0.667376 0.654897 0.062 Uiso 1 1 calc R U . . .
C34 C -0.1058(5) 0.5795(4) 0.7354(5) 0.0541(12) Uani 1 1 d . . . . .
H34A H -0.156616 0.555900 0.821460 0.081 Uiso 1 1 calc R U . . .
H34B H -0.030379 0.572956 0.721951 0.081 Uiso 1 1 calc R U . . .
H34C H -0.134649 0.530689 0.716208 0.081 Uiso 1 1 calc R U . . .
O7 O 0.3785(4) 0.2418(4) 0.9339(4) 0.0458(10) Uani 0.8 1 d D U P B 1
H71 H 0.459(4) 0.301(4) 0.905(5) 0.055 Uiso 0.8 1 d D U P C 1
C35 C 0.4056(6) 0.2027(6) 0.8494(6) 0.0617(16) Uani 0.8 1 d D U P B 1
H35A H 0.457317 0.154619 0.856939 0.093 Uiso 0.8 1 calc R U P B 1
H35B H 0.441569 0.268190 0.764987 0.093 Uiso 0.8 1 calc R U P B 1
H35C H 0.336207 0.158717 0.869000 0.093 Uiso 0.8 1 calc R U P B 1
O8 O 0.6886(5) 0.1681(5) 0.9780(5) 0.107(2) Uani 0.8 1 d D U P D 1
C36 C 0.6734(5) 0.1088(5) 0.9249(4) 0.0544(14) Uani 0.8 1 d D U P D 1
H36A H 0.592847 0.087325 0.950980 0.065 Uiso 0.8 1 calc R U P D 1
H36B H 0.699840 0.039147 0.949349 0.065 Uiso 0.8 1 calc R U P D 1
C37 C 0.7435(5) 0.1913(4) 0.7878(4) 0.0481(13) Uani 0.8 1 d D U P D 1
H37A H 0.694304 0.220996 0.753294 0.058 Uiso 0.8 1 calc R U P D 1
H37B H 0.790183 0.153522 0.746551 0.058 Uiso 0.8 1 calc R U P D 1
C38 C 0.8180(7) 0.2868(5) 0.7695(5) 0.075(2) Uani 0.8 1 d D U P D 1
H38A H 0.898477 0.297965 0.713376 0.090 Uiso 0.8 1 calc R U P D 1
H38B H 0.797350 0.358865 0.735046 0.090 Uiso 0.8 1 calc R U P D 1
C39 C 0.7958(5) 0.2484(5) 0.8958(4) 0.0485(13) Uani 0.8 1 d D U P D 1
H39A H 0.854662 0.212974 0.908863 0.058 Uiso 0.8 1 calc R U P D 1
H39B H 0.794963 0.313339 0.907822 0.058 Uiso 0.8 1 calc R U P D 1
O9 O 0.5626(4) 0.3285(4) 0.9140(5) 0.0725(13) Uani 0.8 1 d D U P E 1
H91 H 0.650(4) 0.314(5) 0.902(6) 0.087 Uiso 0.8 1 d D U P F 1
C40 C 0.5482(8) 0.4241(7) 0.9291(9) 0.095(3) Uani 0.8 1 d D U P E 1
H401 H 0.475699 0.402751 1.003027 0.142 Uiso 0.8 1 calc R U P E 1
H402 H 0.549652 0.487096 0.857087 0.142 Uiso 0.8 1 calc R U P E 1
H403 H 0.609552 0.447579 0.937466 0.142 Uiso 0.8 1 calc R U P E 1
O7* O 0.6300(14) 0.249(3) 0.876(3) 0.121(7) Uani 0.2 1 d D U P G 2
H72 H 0.606(5) 0.151(4) 0.93(3) 0.146 Uiso 0.2 1 d D U P H 2
C35* C 0.7523(13) 0.2902(14) 0.8020(14) 0.020(3) Uani 0.2 1 d D U P G 2
H35D H 0.774124 0.369740 0.736202 0.030 Uiso 0.2 1 calc R U P G 2
H35E H 0.782760 0.244257 0.765781 0.030 Uiso 0.2 1 calc R U P G 2
H35F H 0.782578 0.284384 0.854174 0.030 Uiso 0.2 1 calc R U P G 2
O8* O 0.3713(14) 0.2724(13) 0.9795(15) 0.050(3) Uani 0.2 1 d D U P B 2
C36* C 0.400(3) 0.215(2) 0.915(2) 0.062(7) Uani 0.2 1 d D U P B 2
H36C H 0.339406 0.196246 0.902219 0.074 Uiso 0.2 1 calc R U P B 2
H36D H 0.421929 0.145296 0.954972 0.074 Uiso 0.2 1 calc R U P B 2
C37* C 0.503(2) 0.310(2) 0.794(2) 0.079(6) Uani 0.2 1 d D U P B 2
H37C H 0.481744 0.348753 0.730000 0.095 Uiso 0.2 1 calc R U P B 2
H37D H 0.565566 0.277647 0.763736 0.095 Uiso 0.2 1 calc R U P B 2
C38* C 0.538(2) 0.394(2) 0.8218(18) 0.072(6) Uani 0.2 1 d D U P B 2
H38C H 0.618510 0.404844 0.797838 0.086 Uiso 0.2 1 calc R U P B 2
H38D H 0.525989 0.469021 0.776696 0.086 Uiso 0.2 1 calc R U P B 2
C39* C 0.4620(16) 0.3406(19) 0.9617(18) 0.060(5) Uani 0.2 1 d D U P B 2
H39C H 0.498226 0.294636 1.007323 0.072 Uiso 0.2 1 calc R U P B 2
H39D H 0.438678 0.398068 0.983878 0.072 Uiso 0.2 1 calc R U P B 2
O10 O 0.0749(7) 0.4938(10) 0.9011(9) 0.082(3) Uani 0.5 1 d . . P I -1
C41 C 0.0790(16) 0.5935(15) 0.909(2) 0.085(6) Uani 0.5 1 d . . P I -1
H41A H 0.054363 0.649888 0.855689 0.102 Uiso 0.5 1 calc R U P I -1
H41B H 0.157475 0.628179 0.880069 0.102 Uiso 0.5 1 calc R U P I -1
C42 C 0.004(2) 0.5628(19) 1.0392(18) 0.065(5) Uani 0.5 1 d . . P I -1
H42A H -0.050093 0.610167 1.045045 0.078 Uiso 0.5 1 calc R U P I -1
H42B H 0.048060 0.570702 1.075036 0.078 Uiso 0.5 1 calc R U P I -1
C43 C -0.0587(12) 0.4353(13) 1.1040(14) 0.052(3) Uani 0.5 1 d . . P I -1
H43A H -0.025907 0.383281 1.150176 0.062 Uiso 0.5 1 calc R U P I -1
H43B H -0.140357 0.419159 1.160517 0.062 Uiso 0.5 1 calc R U P I -1
C44 C -0.0383(17) 0.4258(19) 0.9977(18) 0.059(4) Uani 0.5 1 d . . P I -1
H44A H -0.045835 0.345653 1.019843 0.070 Uiso 0.5 1 calc R U P I -1
H44B H -0.093037 0.454399 0.971371 0.070 Uiso 0.5 1 calc R U P I -1

loop_
_atom_site_aniso_label
_atom_site_aniso_U_11
_atom_site_aniso_U_22
_atom_site_aniso_U_33
_atom_site_aniso_U_23
_atom_site_aniso_U_13
_atom_site_aniso_U_12
Cu1 0.0425(3) 0.0275(2) 0.0208(2) -0.00507(18) -0.01541(19) -0.00682(19)
O1 0.0363(14) 0.0285(13) 0.0252(12) -0.0093(10) -0.0169(11) -0.0029(11)
O2 0.0327(13) 0.0170(11) 0.0226(11) -0.0076(9) -0.0111(10) 0.0012(10)
O3 0.0303(13) 0.0194(12) 0.0276(12) -0.0071(10) -0.0153(10) 0.0016(10)
O4 0.0329(13) 0.0390(14) 0.0231(11) -0.0188(11) -0.0154(10) 0.0128(11)
O5 0.0475(16) 0.0295(14) 0.0259(12) -0.0072(11) -0.0195(12) -0.0077(12)
O6 0.0415(14) 0.0251(13) 0.0197(11) -0.0083(10) -0.0119(11) -0.0015(11)
C1 0.0219(16) 0.0256(16) 0.0213(15) -0.0127(13) -0.0093(13) 0.0051(13)
C2 0.0209(16) 0.0202(16) 0.0228(15) -0.0112(13) -0.0083(13) 0.0052(12)
C3 0.0345(19) 0.0221(16) 0.0263(16) -0.0133(14) -0.0153(15) 0.0073(14)
C4 0.039(2) 0.0228(17) 0.0271(17) -0.0124(14) -0.0184(16) 0.0075(15)
C5 0.0249(16) 0.0184(15) 0.0234(15) -0.0103(13) -0.0091(13) 0.0050(13)
C6 0.0208(16) 0.0226(16) 0.0231(15) -0.0138(13) -0.0064(13) 0.0041(13)
C7 0.067(3) 0.027(2) 0.039(2) -0.0178(17) -0.033(2) 0.0054(18)
C8 0.152(6) 0.040(3) 0.062(3) -0.021(2) -0.074(4) -0.001(3)
C9 0.058(3) 0.037(2) 0.043(2) -0.029(2) -0.010(2) 0.001(2)
C10 0.054(3) 0.040(2) 0.076(3) -0.038(2) -0.043(2) 0.015(2)
C11 0.0318(18) 0.0279(17) 0.0254(16) -0.0177(14) -0.0122(14) 0.0048(14)
C12 0.029(2) 0.037(3) 0.039(3) -0.022(2) -0.017(2) 0.005(2)
C13 0.063(4) 0.035(3) 0.036(3) -0.019(2) -0.028(3) 0.000(3)
C14 0.040(3) 0.037(3) 0.042(3) -0.030(3) -0.020(3) 0.013(2)
C12* 0.041(7) 0.042(7) 0.035(5) -0.032(5) -0.010(5) 0.010(6)
C13* 0.083(11) 0.030(5) 0.045(7) -0.022(5) -0.035(7) -0.008(6)
C14* 0.031(6) 0.056(9) 0.043(8) -0.037(7) -0.016(6) 0.000(6)
C15 0.0322(17) 0.0177(15) 0.0240(15) -0.0125(13) -0.0161(14) 0.0051(13)
C16 0.0339(18) 0.0254(18) 0.0211(15) -0.0119(14) -0.0102(14) 0.0005(14)
C17 0.044(2) 0.0233(17) 0.0170(15) -0.0079(14) -0.0126(15) 0.0029(15)
C18 0.044(2) 0.0243(17) 0.0243(16) -0.0146(14) -0.0209(15) 0.0121(15)
C19 0.0320(17) 0.0239(17) 0.0234(15) -0.0157(14) -0.0143(14) 0.0077(14)
C20 0.0325(17) 0.0169(15) 0.0161(14) -0.0070(12) -0.0104(13) 0.0015(13)
C21 0.0355(18) 0.0245(17) 0.0242(16) -0.0112(14) -0.0188(15) 0.0070(14)
C22 0.0316(18) 0.0217(16) 0.0242(15) -0.0124(14) -0.0150(14) 0.0079(13)
C23 0.0330(18) 0.0203(16) 0.0226(15) -0.0116(13) -0.0149(14) 0.0086(13)
C24 0.0296(18) 0.0238(17) 0.0235(15) -0.0128(14) -0.0118(14) 0.0068(14)
C25 0.0320(18) 0.0291(18) 0.0236(15) -0.0156(14) -0.0159(14) 0.0122(14)
C26 0.0345(18) 0.0258(17) 0.0279(16) -0.0168(14) -0.0211(15) 0.0126(14)
C27 0.0378(19) 0.0257(18) 0.0261(17) -0.0162(15) -0.0122(15) 0.0023(15)
C28 0.043(2) 0.037(2) 0.033(2) -0.0199(17) -0.0124(17) -0.0058(17)
C29 0.052(2) 0.031(2) 0.036(2) -0.0225(18) -0.0164(19) 0.0072(18)
C30 0.048(2) 0.042(2) 0.0330(19) -0.0237(18) -0.0214(18) 0.0063(18)
C31 0.042(2) 0.0330(19) 0.0357(19) -0.0222(17) -0.0251(17) 0.0097(16)
C32 0.056(3) 0.066(3) 0.049(2) -0.043(2) -0.026(2) 0.010(2)
C33 0.048(2) 0.041(2) 0.042(2) -0.0215(19) -0.029(2) 0.0060(19)
C34 0.082(3) 0.036(2) 0.072(3) -0.033(2) -0.055(3) 0.021(2)
O7 0.049(2) 0.042(2) 0.047(2) -0.0232(19) -0.0252(19) 0.0188(19)
C35 0.065(3) 0.062(3) 0.068(3) -0.044(3) -0.031(3) 0.027(3)
O8 0.117(4) 0.114(4) 0.051(3) -0.040(3) -0.018(3) -0.018(3)
C36 0.048(3) 0.046(3) 0.048(3) -0.012(2) -0.023(3) -0.004(2)
C37 0.060(3) 0.041(3) 0.049(3) -0.028(2) -0.027(3) 0.004(2)
C38 0.105(5) 0.058(4) 0.056(3) -0.030(3) -0.036(4) -0.009(4)
C39 0.063(3) 0.040(3) 0.051(3) -0.021(2) -0.038(3) 0.013(2)
O9 0.072(3) 0.075(3) 0.088(3) -0.050(2) -0.045(2) 0.024(2)
C40 0.099(4) 0.087(4) 0.113(5) -0.061(4) -0.055(3) 0.024(3)
O7* 0.108(7) 0.126(9) 0.122(8) -0.062(6) -0.057(5) 0.025(5)
C35* 0.025(5) 0.017(5) 0.016(5) -0.011(4) -0.007(4) 0.012(4)
O8* 0.074(7) 0.047(7) 0.045(6) -0.029(5) -0.037(5) 0.023(5)
C36* 0.072(11) 0.068(10) 0.056(9) -0.038(7) -0.035(7) 0.028(7)
C37* 0.078(10) 0.087(10) 0.067(8) -0.038(7) -0.035(6) 0.021(7)
C38* 0.071(9) 0.071(9) 0.063(8) -0.028(7) -0.034(6) 0.023(7)
C39* 0.059(9) 0.055(9) 0.065(8) -0.032(7) -0.031(7) 0.019(6)
O10 0.050(5) 0.067(6) 0.099(6) -0.056(5) -0.003(4) -0.002(4)
C41 0.063(9) 0.067(8) 0.090(9) -0.049(7) -0.005(8) -0.004(7)
C42 0.077(15) 0.059(8) 0.071(10) -0.032(8) -0.049(9) 0.033(9)
C43 0.046(6) 0.058(7) 0.059(5) -0.029(6) -0.034(5) 0.033(6)
C44 0.046(8) 0.054(7) 0.059(9) -0.024(7) -0.020(6) -0.003(6)

loop_
_atom_type_symbol
_atom_type_description
_atom_type_scat_dispersion_real
_atom_type_scat_dispersion_imag
_atom_type_scat_source
C C 0.0033 0.0016 'International Tables Vol C Tables 4.2.6.8 and 6.1.1.4'
H H 0.0000 0.0000 'International Tables Vol C Tables 4.2.6.8 and 6.1.1.4'
O O 0.0106 0.0060 'International Tables Vol C Tables 4.2.6.8 and 6.1.1.4'
Cu Cu 0.3201 1.2651 'International Tables Vol C Tables 4.2.6.8 and 6.1.1.4'

loop_
_geom_angle_atom_site_label_1
_geom_angle_atom_site_label_2
_geom_angle_atom_site_label_3
_geom_angle
_geom_angle_site_symmetry_1
_geom_angle_site_symmetry_3
_geom_angle_publ_flag
O2 Cu1 O6 93.52(10) . 2_567 ?
O2 Cu1 O5 167.40(11) . 2_567 ?
O6 Cu1 O5 83.51(10) 2_567 2_567 ?
O2 Cu1 O1 83.33(10) . . ?
O6 Cu1 O1 164.67(11) 2_567 . ?
O5 Cu1 O1 96.30(10) 2_567 . ?
O2 Cu1 O8* 112.7(5) . . ?
O6 Cu1 O8* 97.7(4) 2_567 . ?
O5 Cu1 O8* 79.9(5) 2_567 . ?
O1 Cu1 O8* 97.4(4) . . ?
O2 Cu1 O7 92.02(15) . . ?
O6 Cu1 O7 89.37(13) 2_567 . ?
O5 Cu1 O7 100.17(15) 2_567 . ?
O1 Cu1 O7 105.70(13) . . ?
C1 O1 Cu1 112.3(2) . . ?
C2 O2 Cu1 112.2(2) . . ?
C15 O3 C5 118.4(3) . . ?
C25 O4 C19 118.4(3) . . ?
C21 O5 Cu1 112.4(2) . 2_567 ?
C22 O6 Cu1 112.3(2) . 2_567 ?
O1 C1 C6 124.2(3) . . ?
O1 C1 C2 114.7(3) . . ?
C6 C1 C2 121.1(3) . . ?
O2 C2 C3 122.8(3) . . ?
O2 C2 C1 115.7(3) . . ?
C3 C2 C1 121.5(3) . . ?
C4 C3 C2 115.7(3) . . ?
C4 C3 C7 123.2(3) . . ?
C2 C3 C7 121.0(3) . . ?
C3 C4 C5 122.6(3) . . ?
C3 C4 H4A 118.7 . . ?
C5 C4 H4A 118.7 . . ?
C6 C5 O3 119.9(3) . . ?
C6 C5 C4 125.4(3) . . ?
O3 C5 C4 114.5(3) . . ?
C5 C6 C1 113.6(3) . . ?
C5 C6 C11 123.3(3) . . ?
C1 C6 C11 123.1(3) . . ?
C9 C7 C3 109.6(3) . . ?
C9 C7 C10 109.9(3) . . ?
C3 C7 C10 109.8(3) . . ?
C9 C7 C8 108.4(4) . . ?
C3 C7 C8 110.7(3) . . ?
C10 C7 C8 108.4(4) . . ?
C7 C8 H8A 109.5 . . ?
C7 C8 H8B 109.5 . . ?
H8A C8 H8B 109.5 . . ?
C7 C8 H8C 109.5 . . ?
H8A C8 H8C 109.5 . . ?
H8B C8 H8C 109.5 . . ?
C7 C9 H9A 109.5 . . ?
C7 C9 H9B 109.5 . . ?
H9A C9 H9B 109.5 . . ?
C7 C9 H9C 109.5 . . ?
H9A C9 H9C 109.5 . . ?
H9B C9 H9C 109.5 . . ?
C7 C10 H10A 109.5 . . ?
C7 C10 H10B 109.5 . . ?
H10A C10 H10B 109.5 . . ?
C7 C10 H10C 109.5 . . ?
H10A C10 H10C 109.5 . . ?
H10B C10 H10C 109.5 . . ?
C13* C11 C14* 111.4(6) . . ?
C13* C11 C12* 109.9(6) . . ?
C14* C11 C12* 109.6(6) . . ?
C13 C11 C14 106.6(3) . . ?
C13 C11 C12 106.4(3) . . ?
C14 C11 C12 107.7(3) . . ?
C13* C11 C6 114.8(5) . . ?
C14* C11 C6 106.1(5) . . ?
C12* C11 C6 104.7(5) . . ?
C13 C11 C6 116.4(3) . . ?
C14 C11 C6 109.8(3) . . ?
C12 C11 C6 109.5(3) . . ?
C11 C12 H12A 109.5 . . ?
C11 C12 H12B 109.5 . . ?
H12A C12 H12B 109.5 . . ?
C11 C12 H12C 109.5 . . ?
H12A C12 H12C 109.5 . . ?
H12B C12 H12C 109.5 . . ?
C11 C13 H13A 109.5 . . ?
C11 C13 H13B 109.5 . . ?
H13A C13 H13B 109.5 . . ?
C11 C13 H13C 109.5 . . ?
H13A C13 H13C 109.5 . . ?
H13B C13 H13C 109.5 . . ?
C11 C14 H14A 109.5 . . ?
C11 C14 H14B 109.5 . . ?
H14A C14 H14B 109.5 . . ?
C11 C14 H14C 109.5 . . ?
H14A C14 H14C 109.5 . . ?
H14B C14 H14C 109.5 . . ?
C11 C12* H12D 109.5 . . ?
C11 C12* H12E 109.5 . . ?
H12D C12* H12E 109.5 . . ?
C11 C12* H12F 109.5 . . ?
H12D C12* H12F 109.5 . . ?
H12E C12* H12F 109.5 . . ?
C11 C13* H13D 109.5 . . ?
C11 C13* H13E 109.5 . . ?
H13D C13* H13E 109.5 . . ?
C11 C13* H13F 109.5 . . ?
H13D C13* H13F 109.5 . . ?
H13E C13* H13F 109.5 . . ?
C11 C14* H14D 109.5 . . ?
C11 C14* H14E 109.5 . . ?
H14D C14* H14E 109.5 . . ?
C11 C14* H14F 109.5 . . ?
H14D C14* H14F 109.5 . . ?
H14E C14* H14F 109.5 . . ?
O3 C15 C20 121.8(3) . . ?
O3 C15 C16 117.1(3) . . ?
C20 C15 C16 121.0(3) . . ?
C17 C16 C15 118.8(3) . . ?
C17 C16 H16A 120.6 . . ?
C15 C16 H16A 120.6 . . ?
C16 C17 C18 121.7(3) . . ?
C16 C17 H17A 119.2 . . ?
C18 C17 H17A 119.2 . . ?
C17 C18 C19 118.5(3) . . ?
C17 C18 H18A 120.8 . . ?
C19 C18 H18A 120.8 . . ?
O4 C19 C20 121.8(3) . . ?
O4 C19 C18 116.7(3) . . ?
C20 C19 C18 121.5(3) . . ?
C19 C20 C15 118.6(3) . . ?
C19 C20 H20A 120.7 . . ?
C15 C20 H20A 120.7 . . ?
O5 C21 C26 123.4(3) . . ?
O5 C21 C22 115.5(3) . . ?
C26 C21 C22 121.1(3) . . ?
O6 C22 C23 123.1(3) . . ?
O6 C22 C21 115.8(3) . . ?
C23 C22 C21 121.1(3) . . ?
C24 C23 C22 115.7(3) . . ?
C24 C23 C27 123.9(3) . . ?
C22 C23 C27 120.4(3) . . ?
C23 C24 C25 123.4(3) . . ?
C23 C24 H24A 118.3 . . ?
C25 C24 H24A 118.3 . . ?
C26 C25 O4 121.2(3) . . ?
C26 C25 C24 124.4(3) . . ?
O4 C25 C24 114.3(3) . . ?
C25 C26 C21 114.2(3) . . ?
C25 C26 C31 126.7(3) . . ?
C21 C26 C31 119.1(3) . . ?
C23 C27 C29 109.3(3) . . ?
C23 C27 C30 110.4(3) . . ?
C29 C27 C30 110.0(3) . . ?
C23 C27 C28 111.1(3) . . ?
C29 C27 C28 108.3(3) . . ?
C30 C27 C28 107.8(3) . . ?
C27 C28 H28A 109.5 . . ?
C27 C28 H28B 109.5 . . ?
H28A C28 H28B 109.5 . . ?
C27 C28 H28C 109.5 . . ?
H28A C28 H28C 109.5 . . ?
H28B C28 H28C 109.5 . . ?
C27 C29 H29A 109.5 . . ?
C27 C29 H29B 109.5 . . ?
H29A C29 H29B 109.5 . . ?
C27 C29 H29C 109.5 . . ?
H29A C29 H29C 109.5 . . ?
H29B C29 H29C 109.5 . . ?
C27 C30 H30A 109.5 . . ?
C27 C30 H30B 109.5 . . ?
H30A C30 H30B 109.5 . . ?
C27 C30 H30C 109.5 . . ?
H30A C30 H30C 109.5 . . ?
H30B C30 H30C 109.5 . . ?
C32 C31 C33 108.0(3) . . ?
C32 C31 C34 107.6(4) . . ?
C33 C31 C34 109.9(3) . . ?
C32 C31 C26 114.2(3) . . ?
C33 C31 C26 108.0(3) . . ?
C34 C31 C26 109.1(3) . . ?
C31 C32 H32A 109.5 . . ?
C31 C32 H32B 109.5 . . ?
H32A C32 H32B 109.5 . . ?
C31 C32 H32C 109.5 . . ?
H32A C32 H32C 109.5 . . ?
H32B C32 H32C 109.5 . . ?
C31 C33 H33A 109.5 . . ?
C31 C33 H33B 109.5 . . ?
H33A C33 H33B 109.5 . . ?
C31 C33 H33C 109.5 . . ?
H33A C33 H33C 109.5 . . ?
H33B C33 H33C 109.5 . . ?
C31 C34 H34A 109.5 . . ?
C31 C34 H34B 109.5 . . ?
H34A C34 H34B 109.5 . . ?
C31 C34 H34C 109.5 . . ?
H34A C34 H34C 109.5 . . ?
H34B C34 H34C 109.5 . . ?
C35 O7 Cu1 117.2(4) . . ?
C35 O7 H71 110(2) . . ?
Cu1 O7 H71 104(3) . . ?
O7 C35 H35A 109.5 . . ?
O7 C35 H35B 109.5 . . ?
H35A C35 H35B 109.5 . . ?
O7 C35 H35C 109.5 . . ?
H35A C35 H35C 109.5 . . ?
H35B C35 H35C 109.5 . . ?
C39 O8 C36 109.3(5) . . ?
O8 C36 C37 104.9(4) . . ?
O8 C36 H36A 110.8 . . ?
C37 C36 H36A 110.8 . . ?
O8 C36 H36B 110.8 . . ?
C37 C36 H36B 110.8 . . ?
H36A C36 H36B 108.8 . . ?
C36 C37 C38 106.3(4) . . ?
C36 C37 H37A 110.5 . . ?
C38 C37 H37A 110.5 . . ?
C36 C37 H37B 110.5 . . ?
C38 C37 H37B 110.5 . . ?
H37A C37 H37B 108.7 . . ?
C39 C38 C37 104.4(4) . . ?
C39 C38 H38A 110.9 . . ?
C37 C38 H38A 110.9 . . ?
C39 C38 H38B 110.9 . . ?
C37 C38 H38B 110.9 . . ?
H38A C38 H38B 108.9 . . ?
O8 C39 C38 105.6(5) . . ?
O8 C39 H39A 110.6 . . ?
C38 C39 H39A 110.6 . . ?
O8 C39 H39B 110.6 . . ?
C38 C39 H39B 110.6 . . ?
H39A C39 H39B 108.8 . . ?
C40 O9 H91 109(2) . . ?
O9 C40 H401 109.5 . . ?
O9 C40 H402 109.5 . . ?
H401 C40 H402 109.5 . . ?
O9 C40 H403 109.5 . . ?
H401 C40 H403 109.5 . . ?
H402 C40 H403 109.5 . . ?
C35* O7* H72 108(3) . . ?
O7* C35* H35D 109.5 . . ?
O7* C35* H35E 109.5 . . ?
H35D C35* H35E 109.5 . . ?
O7* C35* H35F 109.5 . . ?
H35D C35* H35F 109.5 . . ?
H35E C35* H35F 109.5 . . ?
C39* O8* C36* 117(2) . . ?
C39* O8* Cu1 118.5(14) . . ?
C36* O8* Cu1 103.7(19) . . ?
O8* C36* C37* 97.7(19) . . ?
O8* C36* H36C 112.2 . . ?
C37* C36* H36C 112.2 . . ?
O8* C36* H36D 112.2 . . ?
C37* C36* H36D 112.2 . . ?
H36C C36* H36D 109.8 . . ?
C36* C37* C38* 107(2) . . ?
C36* C37* H37C 110.2 . . ?
C38* C37* H37C 110.2 . . ?
C36* C37* H37D 110.2 . . ?
C38* C37* H37D 110.2 . . ?
H37C C37* H37D 108.5 . . ?
C39* C38* C37* 105.3(19) . . ?
C39* C38* H38C 110.7 . . ?
C37* C38* H38C 110.7 . . ?
C39* C38* H38D 110.7 . . ?
C37* C38* H38D 110.7 . . ?
H38C C38* H38D 108.8 . . ?
O8* C39* C38* 97.9(17) . . ?
O8* C39* H39C 112.2 . . ?
C38* C39* H39C 112.2 . . ?
O8* C39* H39D 112.2 . . ?
C38* C39* H39D 112.2 . . ?
H39C C39* H39D 109.8 . . ?
C44 O10 C41 102.0(14) . . ?
O10 C41 C42 110.1(17) . . ?
O10 C41 H41A 109.6 . . ?
C42 C41 H41A 109.6 . . ?
O10 C41 H41B 109.6 . . ?
C42 C41 H41B 109.6 . . ?
H41A C41 H41B 108.2 . . ?
C41 C42 C43 102.1(14) . . ?
C41 C42 H42A 111.4 . . ?
C43 C42 H42A 111.4 . . ?
C41 C42 H42B 111.4 . . ?
C43 C42 H42B 111.4 . . ?
H42A C42 H42B 109.2 . . ?
C44 C43 C42 102.1(12) . . ?
C44 C43 H43A 111.4 . . ?
C42 C43 H43A 111.4 . . ?
C44 C43 H43B 111.4 . . ?
C42 C43 H43B 111.4 . . ?
H43A C43 H43B 109.2 . . ?
O10 C44 C43 106.0(16) . . ?
O10 C44 H44A 110.5 . . ?
C43 C44 H44A 110.5 . . ?
O10 C44 H44B 110.5 . . ?
C43 C44 H44B 110.5 . . ?
H44A C44 H44B 108.7 . . ?

loop_
_geom_bond_atom_site_label_1
_geom_bond_atom_site_label_2
_geom_bond_distance
_geom_bond_site_symmetry_2
_geom_bond_publ_flag
Cu1 O2 1.924(2) . ?
Cu1 O6 1.937(2) 2_567 ?
Cu1 O5 1.940(3) 2_567 ?
Cu1 O1 1.942(2) . ?
Cu1 O8* 2.115(16) . ?
Cu1 O7 2.316(5) . ?
O1 C1 1.286(4) . ?
O2 C2 1.290(4) . ?
O3 C15 1.383(4) . ?
O3 C5 1.393(4) . ?
O4 C25 1.384(4) . ?
O4 C19 1.384(4) . ?
O5 C21 1.286(4) . ?
O6 C22 1.286(4) . ?
C1 C6 1.439(5) . ?
C1 C2 1.472(5) . ?
C2 C3 1.422(5) . ?
C3 C4 1.362(5) . ?
C3 C7 1.534(5) . ?
C4 C5 1.426(5) . ?
C4 H4A 0.9500 . ?
C5 C6 1.376(5) . ?
C6 C11 1.546(4) . ?
C7 C9 1.518(6) . ?
C7 C10 1.538(6) . ?
C7 C8 1.540(6) . ?
C8 H8A 0.9800 . ?
C8 H8B 0.9800 . ?
C8 H8C 0.9800 . ?
C9 H9A 0.9800 . ?
C9 H9B 0.9800 . ?
C9 H9C 0.9800 . ?
C10 H10A 0.9800 . ?
C10 H10B 0.9800 . ?
C10 H10C 0.9800 . ?
C11 C13* 1.522(6) . ?
C11 C14* 1.524(6) . ?
C11 C12* 1.536(5) . ?
C11 C13 1.538(4) . ?
C11 C14 1.542(4) . ?
C11 C12 1.545(4) . ?
C12 H12A 0.9800 . ?
C12 H12B 0.9800 . ?
C12 H12C 0.9800 . ?
C13 H13A 0.9800 . ?
C13 H13B 0.9800 . ?
C13 H13C 0.9800 . ?
C14 H14A 0.9800 . ?
C14 H14B 0.9800 . ?
C14 H14C 0.9800 . ?
C12* H12D 0.9800 . ?
C12* H12E 0.9800 . ?
C12* H12F 0.9800 . ?
C13* H13D 0.9800 . ?
C13* H13E 0.9800 . ?
C13* H13F 0.9800 . ?
C14* H14D 0.9800 . ?
C14* H14E 0.9800 . ?
C14* H14F 0.9800 . ?
C15 C20 1.389(5) . ?
C15 C16 1.393(4) . ?
C16 C17 1.382(5) . ?
C16 H16A 0.9500 . ?
C17 C18 1.382(5) . ?
C17 H17A 0.9500 . ?
C18 C19 1.388(5) . ?
C18 H18A 0.9500 . ?
C19 C20 1.388(5) . ?
C20 H20A 0.9500 . ?
C21 C26 1.446(5) . ?
C21 C22 1.469(5) . ?
C22 C23 1.431(5) . ?
C23 C24 1.363(4) . ?
C23 C27 1.529(5) . ?
C24 C25 1.426(5) . ?
C24 H24A 0.9500 . ?
C25 C26 1.379(5) . ?
C26 C31 1.544(5) . ?
C27 C29 1.532(5) . ?
C27 C30 1.537(5) . ?
C27 C28 1.537(5) . ?
C28 H28A 0.9800 . ?
C28 H28B 0.9800 . ?
C28 H28C 0.9800 . ?
C29 H29A 0.9800 . ?
C29 H29B 0.9800 . ?
C29 H29C 0.9800 . ?
C30 H30A 0.9800 . ?
C30 H30B 0.9800 . ?
C30 H30C 0.9800 . ?
C31 C32 1.533(5) . ?
C31 C33 1.536(6) . ?
C31 C34 1.536(6) . ?
C32 H32A 0.9800 . ?
C32 H32B 0.9800 . ?
C32 H32C 0.9800 . ?
C33 H33A 0.9800 . ?
C33 H33B 0.9800 . ?
C33 H33C 0.9800 . ?
C34 H34A 0.9800 . ?
C34 H34B 0.9800 . ?
C34 H34C 0.9800 . ?
O7 C35 1.449(6) . ?
O7 H71 1.16(4) . ?
C35 H35A 0.9800 . ?
C35 H35B 0.9800 . ?
C35 H35C 0.9800 . ?
O8 C39 1.419(6) . ?
O8 C36 1.422(6) . ?
C36 C37 1.510(4) . ?
C36 H36A 0.9900 . ?
C36 H36B 0.9900 . ?
C37 C38 1.517(4) . ?
C37 H37A 0.9900 . ?
C37 H37B 0.9900 . ?
C38 C39 1.497(4) . ?
C38 H38A 0.9900 . ?
C38 H38B 0.9900 . ?
C39 H39A 0.9900 . ?
C39 H39B 0.9900 . ?
O9 C40 1.436(7) . ?
O9 H91 1.16(4) . ?
C40 H401 0.9800 . ?
C40 H402 0.9800 . ?
C40 H403 0.9800 . ?
O7* C35* 1.454(8) . ?
O7* H72 1.16(4) . ?
C35* H35D 0.9800 . ?
C35* H35E 0.9800 . ?
C35* H35F 0.9800 . ?
O8* C39* 1.417(8) . ?
O8* C36* 1.418(8) . ?
C36* C37* 1.541(5) . ?
C36* H36C 0.9900 . ?
C36* H36D 0.9900 . ?
C37* C38* 1.541(5) . ?
C37* H37C 0.9900 . ?
C37* H37D 0.9900 . ?
C38* C39* 1.540(5) . ?
C38* H38C 0.9900 . ?
C38* H38D 0.9900 . ?
C39* H39C 0.9900 . ?
C39* H39D 0.9900 . ?
O10 C44 1.439(17) . ?
O10 C41 1.440(15) . ?
C41 C42 1.50(2) . ?
C41 H41A 0.9900 . ?
C41 H41B 0.9900 . ?
C42 C43 1.57(3) . ?
C42 H42A 0.9900 . ?
C42 H42B 0.9900 . ?
C43 C44 1.49(2) . ?
C43 H43A 0.9900 . ?
C43 H43B 0.9900 . ?
C44 H44A 0.9900 . ?
C44 H44B 0.9900 . ?
